data_4505838
loop_
_publ_author_name
'Fomulu, Shella L.'
'Hendi, Mukta S.'
'Davis, Raymond E.'
'Wheeler, Kraig A.'

_publ_section_title
;
 Structural Studies of Enantiomers, Racemates, and Quasiracemates.
 N-(2-Chlorobenzoyl)methylbenzylamine and
 N-(2-Bromobenzoyl)methylbenzylamine
;
_journal_issue 6
_journal_name_full 'Crystal Growth &amp; Design'
_journal_page_first 645
_journal_paper_doi 10.1021/cg025564o
_journal_volume 2
_journal_year 2002
_chemical_formula_sum 'C15 H14 Br N O'
_chemical_formula_weight 304.18
_chemical_name_systematic
; 
 (S)-N-(2-Bromobenzoyl)-?-methylbenzylamine, (S)-2 
;
_space_group_IT_number 19
_symmetry_cell_setting orthorhombic
_symmetry_space_group_name_Hall 'P 2ac 2ab'
_symmetry_space_group_name_H-M 'P 21 21 21'
_atom_sites_solution_hydrogens geom
_atom_sites_solution_primary direct
_atom_sites_solution_secondary difmap
_audit_creation_method SHELXL-97
_cell_angle_alpha 90.00
_cell_angle_beta 90.00
_cell_angle_gamma 90.00
_cell_formula_units_Z 4
_cell_length_a 8.4390(8)
_cell_length_b 9.5812(12)
_cell_length_c 17.171(2)
_cell_measurement_temperature 293(2)
_cell_volume 1388.4(3)
_computing_cell_refinement 'Bruker XSCANS'
_computing_data_collection 'Bruker XSCANS'
_computing_data_reduction 'Bruker XSCANS'
_computing_molecular_graphics X-SEED
_computing_publication_material 'Bruker SHELXTL'
_computing_structure_refinement 'Bruker SHELXTL'
_computing_structure_solution 'Bruker SHELXTL'
_diffrn_ambient_temperature 293(2)
_diffrn_measured_fraction_theta_full 0.568
_diffrn_measured_fraction_theta_max 0.568
_diffrn_measurement_device_type 'siemens P4'
_diffrn_measurement_method '2\q/\q scans'
_diffrn_radiation_monochromator graphite
_diffrn_radiation_source 'fine-focus sealed tube'
_diffrn_radiation_type MoK\a
_diffrn_radiation_wavelength 0.71073
_diffrn_reflns_av_R_equivalents 0.0353
_diffrn_reflns_av_sigmaI/netI 0.0597
_diffrn_reflns_limit_h_max 6
_diffrn_reflns_limit_h_min 0
_diffrn_reflns_limit_k_max 9
_diffrn_reflns_limit_k_min 0
_diffrn_reflns_limit_l_max 19
_diffrn_reflns_limit_l_min -2
_diffrn_reflns_number 1446
_diffrn_reflns_theta_full 29.98
_diffrn_reflns_theta_max 29.98
_diffrn_reflns_theta_min 2.37
_diffrn_standards_interval_count 97
_diffrn_standards_number 3
_exptl_absorpt_coefficient_mu 2.948
_exptl_absorpt_correction_T_max 0.91594
_exptl_absorpt_correction_T_min 0.8621
_exptl_absorpt_correction_type analytical
_exptl_crystal_colour colorless
_exptl_crystal_density_diffrn 1.455
_exptl_crystal_density_method 'not measured'
_exptl_crystal_description 'transparent plates'
_exptl_crystal_F_000 616
_exptl_crystal_size_max 60
_exptl_crystal_size_mid 40
_exptl_crystal_size_min 36
_refine_diff_density_max 0.298
_refine_diff_density_min -0.227
_refine_diff_density_rms 0.050
_refine_ls_abs_structure_details 'Flack H D (1983), Acta Cryst. A39, 876-881'
_refine_ls_abs_structure_Flack 0.00(3)
_refine_ls_extinction_method none
_refine_ls_goodness_of_fit_ref 1.036
_refine_ls_hydrogen_treatment mixed
_refine_ls_matrix_type full
_refine_ls_number_parameters 164
_refine_ls_number_reflns 1415
_refine_ls_number_restraints 0
_refine_ls_restrained_S_all 1.036
_refine_ls_R_factor_all 0.1194
_refine_ls_R_factor_gt 0.0461
_refine_ls_shift/su_max 0.245
_refine_ls_shift/su_mean 0.002
_refine_ls_structure_factor_coef Fsqd
_refine_ls_weighting_details 'calc w=1/[\s^2^(Fo^2^)+(0.0501P)^2^+0.0000P] where P=(Fo^2^+2Fc^2^)/3'
_refine_ls_weighting_scheme calc
_refine_ls_wR_factor_gt 0.0917
_refine_ls_wR_factor_ref 0.1117
_reflns_number_gt 732
_reflns_number_total 1415
_reflns_threshold_expression >2sigma(I)
_cod_data_source_file cg025564o-2_s1.cif
_cod_data_source_block s:\structs\3-4\aq98\aq98
_cod_original_sg_symbol_H-M P212121
_cod_database_code 4505838

loop_
_symmetry_equiv_pos_as_xyz
'x, y, z'
'-x+1/2, -y, z+1/2'
'x+1/2, -y+1/2, -z'
'-x, y+1/2, -z+1/2'

loop_
_atom_site_label
_atom_site_type_symbol
_atom_site_fract_x
_atom_site_fract_y
_atom_site_fract_z
_atom_site_U_iso_or_equiv
_atom_site_adp_type
_atom_site_occupancy
_atom_site_symmetry_multiplicity
_atom_site_calc_flag
_atom_site_refinement_flags
Br Br 0.24767(13) 0.39835(11) 0.39636(6) 0.1102(5) Uani 1 1 d .
N N 0.0547(8) 0.3283(7) 0.2220(4) 0.0621(18) Uani 1 1 d .
HN H 0.0248 0.4140 0.2239 0.075 Uiso 1 1 calc R
O O 0.0350(8) 0.1210(5) 0.2798(3) 0.097(2) Uani 1 1 d .
C1 C -0.2039(18) 0.4290(11) 0.4807(6) 0.102(4) Uani 1 1 d .
H1 H -0.2526 0.4680 0.5241 0.122 Uiso 1 1 calc R
C2 C -0.2924(11) 0.3636(11) 0.4245(7) 0.086(3) Uani 1 1 d .
H2 H -0.4016 0.3560 0.4305 0.103 Uiso 1 1 calc R
C3 C -0.2216(13) 0.3099(8) 0.3600(5) 0.070(3) Uani 1 1 d .
H3 H -0.2836 0.2681 0.3218 0.085 Uiso 1 1 calc R
C4 C -0.0602(12) 0.3162(7) 0.3502(5) 0.055(2) Uani 1 1 d .
C5 C 0.0300(10) 0.3837(8) 0.4062(6) 0.065(2) Uani 1 1 d .
C6 C -0.0441(17) 0.4361(11) 0.4721(6) 0.093(3) Uani 1 1 d .
H6 H 0.0168 0.4768 0.5111 0.112 Uiso 1 1 calc R
C7 C 0.0144(9) 0.2472(10) 0.2799(5) 0.061(2) Uani 1 1 d .
C8 C 0.1460(12) 0.2846(8) 0.1551(5) 0.067(3) Uani 1 1 d .
H8 H 0.1427 0.1824 0.1534 0.080 Uiso 1 1 calc R
C9 C 0.0673(10) 0.3378(11) 0.0815(5) 0.096(3) Uani 1 1 d .
H9A H -0.0409 0.3071 0.0802 0.144 Uiso 1 1 calc R
H9B H 0.1225 0.3021 0.0368 0.144 Uiso 1 1 calc R
H9C H 0.0706 0.4380 0.0809 0.144 Uiso 1 1 calc R
C10 C 0.3153(11) 0.3264(10) 0.1611(5) 0.059(3) Uani 1 1 d .
C11 C 0.3598(13) 0.4560(9) 0.1862(6) 0.083(3) Uani 1 1 d .
H11 H 0.2814 0.5187 0.2012 0.100 Uiso 1 1 calc R
C12 C 0.5166(15) 0.4978(10) 0.1902(6) 0.090(3) Uani 1 1 d .
H12 H 0.5428 0.5873 0.2068 0.108 Uiso 1 1 calc R
C13 C 0.6313(13) 0.4059(14) 0.1695(5) 0.091(3) Uani 1 1 d .
H13 H 0.7374 0.4314 0.1728 0.110 Uiso 1 1 calc R
C14 C 0.5919(14) 0.2786(12) 0.1443(6) 0.094(3) Uani 1 1 d .
H14 H 0.6711 0.2167 0.1293 0.113 Uiso 1 1 calc R
C15 C 0.4347(14) 0.2376(9) 0.1403(5) 0.081(3) Uani 1 1 d .
H15 H 0.4100 0.1482 0.1231 0.097 Uiso 1 1 calc R

loop_
_atom_site_aniso_label
_atom_site_aniso_U_11
_atom_site_aniso_U_22
_atom_site_aniso_U_33
_atom_site_aniso_U_23
_atom_site_aniso_U_13
_atom_site_aniso_U_12
Br 0.0848(8) 0.1323(8) 0.1134(8) 0.0064(8) -0.0184(8) -0.0320(8)
N 0.075(5) 0.041(3) 0.071(5) 0.004(4) 0.015(4) -0.003(3)
O 0.146(6) 0.035(3) 0.109(5) 0.001(3) 0.036(5) 0.001(4)
C1 0.132(12) 0.110(8) 0.063(7) -0.009(6) 0.003(8) 0.027(8)
C2 0.063(9) 0.101(8) 0.095(8) 0.013(6) 0.018(6) 0.012(5)
C3 0.081(9) 0.067(5) 0.063(6) -0.008(5) -0.006(6) 0.005(6)
C4 0.054(7) 0.041(4) 0.072(6) 0.009(5) -0.004(6) -0.007(4)
C5 0.074(7) 0.066(5) 0.055(5) 0.003(5) -0.007(6) -0.012(5)
C6 0.114(10) 0.096(8) 0.071(8) 0.005(6) -0.008(7) -0.006(8)
C7 0.060(6) 0.049(6) 0.074(7) -0.006(6) 0.010(5) -0.015(5)
C8 0.100(8) 0.049(5) 0.051(6) -0.006(5) 0.010(7) -0.005(5)
C9 0.088(7) 0.129(8) 0.070(7) -0.018(6) 0.001(6) -0.023(6)
C10 0.064(7) 0.065(6) 0.048(6) 0.000(5) 0.008(5) -0.003(5)
C11 0.075(8) 0.058(6) 0.116(8) -0.019(6) 0.021(7) 0.000(5)
C12 0.087(9) 0.085(7) 0.099(8) -0.009(6) 0.005(7) -0.027(8)
C13 0.066(7) 0.131(10) 0.077(7) 0.013(8) -0.004(6) 0.011(9)
C14 0.096(11) 0.083(8) 0.104(9) 0.002(7) 0.009(7) 0.026(6)
C15 0.096(8) 0.058(6) 0.088(8) -0.008(5) 0.019(7) 0.003(6)

loop_
_atom_type_symbol
_atom_type_description
_atom_type_scat_dispersion_real
_atom_type_scat_dispersion_imag
_atom_type_scat_source
C C 0.0033 0.0016 'International Tables Vol C Tables 4.2.6.8 and 6.1.1.4'
H H 0.0000 0.0000 'International Tables Vol C Tables 4.2.6.8 and 6.1.1.4'
N N 0.0061 0.0033 'International Tables Vol C Tables 4.2.6.8 and 6.1.1.4'
O O 0.0106 0.0060 'International Tables Vol C Tables 4.2.6.8 and 6.1.1.4'
Br Br -0.2901 2.4595 'International Tables Vol C Tables 4.2.6.8 and 6.1.1.4'

loop_
_geom_angle_atom_site_label_1
_geom_angle_atom_site_label_2
_geom_angle_atom_site_label_3
_geom_angle
C7 N C8 124.9(7)
C6 C1 C2 119.1(11)
C3 C2 C1 120.4(10)
C2 C3 C4 121.3(9)
C3 C4 C5 118.6(9)
C3 C4 C7 119.4(8)
C5 C4 C7 121.9(9)
C6 C5 C4 119.2(9)
C6 C5 Br 119.7(9)
C4 C5 Br 121.1(8)
C1 C6 C5 121.3(10)
O C7 N 123.4(8)
O C7 C4 119.6(8)
N C7 C4 117.1(7)
N C8 C10 112.2(8)
N C8 C9 109.4(7)
C10 C8 C9 112.8(8)
C15 C10 C11 116.5(8)
C15 C10 C8 121.5(9)
C11 C10 C8 122.0(8)
C10 C11 C12 122.8(8)
C13 C12 C11 118.7(9)
C14 C13 C12 120.0(10)
C13 C14 C15 120.9(9)
C10 C15 C14 121.1(9)

loop_
_geom_bond_atom_site_label_1
_geom_bond_atom_site_label_2
_geom_bond_distance
Br C5 1.850(8)
N C7 1.307(9)
N C8 1.445(10)
O C7 1.221(8)
C1 C6 1.359(12)
C1 C2 1.372(13)
C2 C3 1.360(12)
C3 C4 1.373(11)
C4 C5 1.388(10)
C4 C7 1.513(11)
C5 C6 1.386(11)
C8 C10 1.488(11)
C8 C9 1.517(11)
C10 C15 1.366(10)
C10 C11 1.366(11)
C11 C12 1.385(11)
C12 C13 1.356(11)
C13 C14 1.335(12)
C14 C15 1.385(11)
